data_7031654
loop_
_publ_author_name
'Gallien, Anna K. E.'
'Schaniel, Dominik'
'Woike, Theo'
'Kl\"ufers, Peter'

_publ_section_title
;
 NO-binding in {Ru(NO)2}(8)-type [Ru(NO)2(PR3)2X]BF4 compounds.
;
_journal_issue 35
_journal_name_full 'Dalton transactions (Cambridge, England : 2003)'
_journal_page_first 13278
_journal_page_last 13292
_journal_paper_doi 10.1039/c4dt01506a
_journal_volume 43
_journal_year 2014
_chemical_formula_moiety 'C38 H34 Cl N2 O2 P2 Ru, B F4'
_chemical_formula_sum 'C38 H34 B Cl F4 N2 O2 P2 Ru'
_chemical_formula_weight 835.94
_chemical_name_common '[RuCl(NO)2(PPh2Bn)2]BF4'
_space_group_IT_number 14
_symmetry_cell_setting monoclinic
_symmetry_Int_Tables_number 14
_symmetry_space_group_name_Hall '-P 2yn'
_symmetry_space_group_name_H-M 'P 1 21/n 1'
_atom_sites_solution_hydrogens geom
_atom_sites_solution_primary direct
_atom_sites_solution_secondary difmap
_audit_block_code Ru_Cl_(NO)2_PPh2Bn_BF4_qo093_gallien
_audit_creation_date
;
'Wed Jun 13 10:19:33 2012'
;
_audit_creation_method 'form98_non/compatible with shelxl97-2'
_audit_update_record
;
22-Nov-2012
;
_cell_angle_alpha 90.00
_cell_angle_beta 91.274(3)
_cell_angle_gamma 90.00
_cell_formula_units_Z 4
_cell_length_a 12.9469(4)
_cell_length_b 20.7987(6)
_cell_length_c 13.6465(4)
_cell_measurement_reflns_used 7862
_cell_measurement_temperature 103(2)
_cell_measurement_theta_max 28.7442
_cell_measurement_theta_min 4.1827
_cell_volume 3673.80(19)
_computing_cell_refinement
;
CrysAlisPro, Agilent Technologies,
Version 1.171.35.11 (release 16-05-2011 CrysAlis171 .NET)
(compiled May 16 2011,17:55:39)
;
_computing_data_collection
;
CrysAlisPro, Agilent Technologies,
Version 1.171.35.11 (release 16-05-2011 CrysAlis171 .NET)
(compiled May 16 2011,17:55:39)
;
_computing_data_reduction
;
CrysAlisPro, Agilent Technologies,
Version 1.171.35.11 (release 16-05-2011 CrysAlis171 .NET)
(compiled May 16 2011,17:55:39)
;
_computing_structure_refinement 'SHELXL-97 (G. M. Sheldrick. University of G\"ottingen, 97-2 version)'
_computing_structure_solution 'SHELXS-97 (Sheldrick, 1990)'
_diffrn_ambient_temperature 103(2)
_diffrn_detector_area_resol_mean 15.9809
_diffrn_measured_fraction_theta_full 0.995
_diffrn_measured_fraction_theta_max 0.878
_diffrn_measurement_details
;
  1 omega  -11.00   93.00   1.0000   10.0000
omega____ theta____ kappa____ phi______ frames
    -       21.2306   77.0000  -90.0000 104

  2 omega  -12.00   94.00   1.0000   10.0000
omega____ theta____ kappa____ phi______ frames
    -       21.2306   77.0000  150.0000 106

  3 omega  -12.00   93.00   1.0000   10.0000
omega____ theta____ kappa____ phi______ frames
    -       21.2306   77.0000   30.0000 105

;
_diffrn_measurement_device 'CCD camera on \k-goniostat'
_diffrn_measurement_device_type 'Oxford XCalibur'
_diffrn_measurement_method '\w scans'
_diffrn_orient_matrix_UB_11 -0.0206851000
_diffrn_orient_matrix_UB_12 -0.0240146000
_diffrn_orient_matrix_UB_13 0.0308378000
_diffrn_orient_matrix_UB_21 -0.0370259000
_diffrn_orient_matrix_UB_22 0.0223261000
_diffrn_orient_matrix_UB_23 0.0169189000
_diffrn_orient_matrix_UB_31 -0.0346618000
_diffrn_orient_matrix_UB_32 -0.0094587000
_diffrn_orient_matrix_UB_33 -0.0382665000
_diffrn_radiation_collimation '0.5 mm collimator'
_diffrn_radiation_monochromator graphite
_diffrn_radiation_source 'fine-focus sealed tube'
_diffrn_radiation_type MoK\a
_diffrn_radiation_wavelength 0.71073
_diffrn_reflns_av_R_equivalents 0.0435
_diffrn_reflns_av_sigmaI/netI 0.0492
_diffrn_reflns_limit_h_max 17
_diffrn_reflns_limit_h_min -13
_diffrn_reflns_limit_k_max 27
_diffrn_reflns_limit_k_min -27
_diffrn_reflns_limit_l_max 17
_diffrn_reflns_limit_l_min -15
_diffrn_reflns_number 21238
_diffrn_reflns_theta_full 25.25
_diffrn_reflns_theta_max 28.74
_diffrn_reflns_theta_min 4.18
_diffrn_source_current 40_mA
_diffrn_source_power 2.00_kW
_diffrn_source_type 'Spellman generator'
_diffrn_source_voltage 50_kV
_exptl_absorpt_coefficient_mu 0.644
_exptl_absorpt_correction_T_max 1.00000
_exptl_absorpt_correction_T_min 0.95815
_exptl_absorpt_correction_type multi-scan
_exptl_absorpt_process_details
;
CrysAlisPro, Agilent Technologies,
Version 1.171.35.11 (release 16-05-2011 CrysAlis171 .NET)
(compiled May 16 2011,17:55:39)
Empirical absorption correction using spherical harmonics,
 implemented in SCALE3 ABSPACK scaling algorithm.
;
_exptl_crystal_colour red
_exptl_crystal_density_diffrn 1.511
_exptl_crystal_density_method 'not measured'
_exptl_crystal_description block
_exptl_crystal_F_000 1696
_exptl_crystal_size_max 0.30
_exptl_crystal_size_mid 0.27
_exptl_crystal_size_min 0.17
_refine_diff_density_max 1.612
_refine_diff_density_min -0.894
_refine_diff_density_rms 0.087
_refine_ls_extinction_method none
_refine_ls_goodness_of_fit_ref 1.060
_refine_ls_hydrogen_treatment constr
_refine_ls_matrix_type full
_refine_ls_number_parameters 470
_refine_ls_number_reflns 8425
_refine_ls_number_restraints 0
_refine_ls_restrained_S_all 1.060
_refine_ls_R_factor_all 0.0516
_refine_ls_R_factor_gt 0.0384
_refine_ls_shift/su_max 0.001
_refine_ls_shift/su_mean 0.000
_refine_ls_structure_factor_coef Fsqd
_refine_ls_weighting_details 'calc w=1/[\s^2^(Fo^2^)+(0.0409P)^2^+3.1574P] where P=(Fo^2^+2Fc^2^)/3'
_refine_ls_weighting_scheme calc
_refine_ls_wR_factor_gt 0.0908
_refine_ls_wR_factor_ref 0.1009
_reflns_number_gt 6900
_reflns_number_total 8425
_reflns_threshold_expression >2sigma(I)
_cod_data_source_file c4dt01506a2.cif
_cod_data_source_block qo093
_cod_depositor_comments 'Adding full bibliography for 7031650--7031662.cif.'
_cod_original_sg_symbol_H-M 'P 21/n'
_cod_database_code 7031654

loop_
_symmetry_equiv_pos_as_xyz
'x, y, z'
'-x+1/2, y+1/2, -z+1/2'
'-x, -y, -z'
'x-1/2, -y-1/2, z-1/2'

loop_
_atom_site_label
_atom_site_type_symbol
_atom_site_fract_x
_atom_site_fract_y
_atom_site_fract_z
_atom_site_U_iso_or_equiv
_atom_site_adp_type
_atom_site_occupancy
_atom_site_symmetry_multiplicity
_atom_site_calc_flag
_atom_site_refinement_flags
_atom_site_disorder_assembly
_atom_site_disorder_group
Ru1 Ru 0.281450(15) 0.435677(10) 0.205118(14) 0.01659(7) Uani 1 1 d . . .
Cl1 Cl 0.45341(5) 0.47799(4) 0.18677(6) 0.03109(17) Uani 1 1 d . . .
P1 P 0.34616(5) 0.35517(3) 0.09517(5) 0.01749(14) Uani 1 1 d . . .
P2 P 0.26243(5) 0.53236(3) 0.30128(5) 0.01950(15) Uani 1 1 d . . .
F1 F 0.34604(14) 0.13146(9) 0.79576(14) 0.0402(5) Uani 1 1 d . A .
F2 F 0.51356(16) 0.14558(13) 0.7558(2) 0.0730(8) Uani 1 1 d . A .
F3 F 0.39087(18) 0.17792(15) 0.65335(18) 0.0744(8) Uani 1 1 d . A .
F4A F 0.4558(11) 0.2048(11) 0.8443(17) 0.062(9) Uani 0.203(14) 1 d P A 1
F4B F 0.4099(4) 0.23384(17) 0.7872(4) 0.0632(18) Uani 0.797(14) 1 d P A 2
O1 O 0.09515(15) 0.46037(11) 0.08662(14) 0.0286(4) Uani 1 1 d . . .
O2 O 0.21404(18) 0.34806(10) 0.35641(16) 0.0371(5) Uani 1 1 d . . .
N1 N 0.17446(17) 0.45524(11) 0.12636(16) 0.0224(5) Uani 1 1 d . . .
N2 N 0.25450(19) 0.38116(11) 0.30223(17) 0.0243(5) Uani 1 1 d . . .
B1 B 0.4176(3) 0.17258(17) 0.7532(3) 0.0304(7) Uani 1 1 d . . .
C1 C 0.2530(2) 0.29481(12) 0.05641(18) 0.0185(5) Uani 1 1 d . . .
C2 C 0.2810(2) 0.25093(13) -0.01515(19) 0.0219(5) Uani 1 1 d . . .
H2 H 0.3497 0.2505 -0.0381 0.026 Uiso 1 1 calc R . .
C3 C 0.2089(2) 0.20779(13) -0.0531(2) 0.0240(6) Uani 1 1 d . . .
H3 H 0.2279 0.1781 -0.1025 0.029 Uiso 1 1 calc R . .
C4 C 0.1090(2) 0.20816(13) -0.0187(2) 0.0268(6) Uani 1 1 d . . .
H4 H 0.0591 0.1793 -0.0457 0.032 Uiso 1 1 calc R . .
C5 C 0.0818(2) 0.25027(14) 0.0544(2) 0.0280(6) Uani 1 1 d . . .
H5 H 0.0139 0.2493 0.0793 0.034 Uiso 1 1 calc R . .
C6 C 0.1533(2) 0.29404(13) 0.0919(2) 0.0232(6) Uani 1 1 d . . .
H6 H 0.1341 0.3234 0.1416 0.028 Uiso 1 1 calc R . .
C7 C 0.4547(2) 0.31059(13) 0.14524(18) 0.0203(5) Uani 1 1 d . . .
C8 C 0.5560(2) 0.32637(15) 0.1236(2) 0.0303(7) Uani 1 1 d . . .
H8 H 0.5694 0.3617 0.0817 0.036 Uiso 1 1 calc R . .
C9 C 0.6377(2) 0.29086(16) 0.1628(2) 0.0334(7) Uani 1 1 d . . .
H9 H 0.7067 0.3017 0.1473 0.040 Uiso 1 1 calc R . .
C10 C 0.6188(2) 0.24009(15) 0.2242(2) 0.0310(7) Uani 1 1 d . . .
H10 H 0.6746 0.2156 0.2507 0.037 Uiso 1 1 calc R . .
C11 C 0.5187(3) 0.22471(15) 0.2473(2) 0.0352(7) Uani 1 1 d . . .
H11 H 0.5060 0.1899 0.2905 0.042 Uiso 1 1 calc R . .
C12 C 0.4367(2) 0.25938(14) 0.2081(2) 0.0276(6) Uani 1 1 d . . .
H12 H 0.3679 0.2482 0.2241 0.033 Uiso 1 1 calc R . .
C13 C 0.3880(2) 0.39255(13) -0.01932(19) 0.0205(5) Uani 1 1 d . . .
H131 H 0.4496 0.4196 -0.0057 0.025 Uiso 1 1 calc R . .
H132 H 0.4077 0.3586 -0.0661 0.025 Uiso 1 1 calc R . .
C14 C 0.3034(2) 0.43337(12) -0.06473(18) 0.0187(5) Uani 1 1 d . . .
C15 C 0.3067(2) 0.49987(13) -0.05413(19) 0.0214(5) Uani 1 1 d . . .
H15 H 0.3633 0.5194 -0.0201 0.026 Uiso 1 1 calc R . .
C16 C 0.2276(2) 0.53796(14) -0.0931(2) 0.0237(6) Uani 1 1 d . . .
H16 H 0.2308 0.5834 -0.0860 0.028 Uiso 1 1 calc R . .
C17 C 0.1443(2) 0.50995(14) -0.14223(19) 0.0253(6) Uani 1 1 d . . .
H17 H 0.0902 0.5360 -0.1687 0.030 Uiso 1 1 calc R . .
C18 C 0.1403(2) 0.44362(14) -0.1525(2) 0.0259(6) Uani 1 1 d . . .
H18 H 0.0830 0.4242 -0.1856 0.031 Uiso 1 1 calc R . .
C19 C 0.2192(2) 0.40590(13) -0.11495(19) 0.0233(6) Uani 1 1 d . . .
H19 H 0.2163 0.3606 -0.1233 0.028 Uiso 1 1 calc R . .
C20 C 0.1374(2) 0.54301(13) 0.35586(19) 0.0210(5) Uani 1 1 d . . .
C21 C 0.0587(2) 0.49848(13) 0.34313(18) 0.0202(5) Uani 1 1 d . . .
H21 H 0.0715 0.4593 0.3096 0.024 Uiso 1 1 calc R . .
C22 C -0.0387(2) 0.51080(14) 0.37918(19) 0.0246(6) Uani 1 1 d . . .
H22 H -0.0926 0.4803 0.3699 0.029 Uiso 1 1 calc R . .
C23 C -0.0573(2) 0.56726(15) 0.4284(2) 0.0286(6) Uani 1 1 d . . .
H23 H -0.1243 0.5759 0.4522 0.034 Uiso 1 1 calc R . .
C24 C 0.0216(2) 0.61163(15) 0.4434(2) 0.0326(7) Uani 1 1 d . . .
H24 H 0.0089 0.6501 0.4787 0.039 Uiso 1 1 calc R . .
C25 C 0.1185(2) 0.59989(14) 0.4072(2) 0.0297(6) Uani 1 1 d . . .
H25 H 0.1723 0.6304 0.4172 0.036 Uiso 1 1 calc R . .
C26 C 0.2730(2) 0.60107(14) 0.2204(2) 0.0264(6) Uani 1 1 d . . .
C27 C 0.3605(3) 0.63996(15) 0.2192(2) 0.0375(8) Uani 1 1 d . . .
H27 H 0.4174 0.6316 0.2624 0.045 Uiso 1 1 calc R . .
C28 C 0.3633(3) 0.69135(17) 0.1539(3) 0.0492(10) Uani 1 1 d . . .
H28 H 0.4219 0.7188 0.1543 0.059 Uiso 1 1 calc R . .
C29 C 0.2829(4) 0.70297(16) 0.0891(3) 0.0485(10) Uani 1 1 d . . .
H29 H 0.2870 0.7376 0.0441 0.058 Uiso 1 1 calc R . .
C30 C 0.1963(3) 0.66450(15) 0.0893(2) 0.0407(8) Uani 1 1 d . . .
H30 H 0.1406 0.6726 0.0444 0.049 Uiso 1 1 calc R . .
C31 C 0.1906(3) 0.61371(14) 0.1554(2) 0.0319(7) Uani 1 1 d . . .
H31 H 0.1305 0.5875 0.1563 0.038 Uiso 1 1 calc R . .
C32 C 0.3620(2) 0.54298(14) 0.3976(2) 0.0251(6) Uani 1 1 d . . .
H321 H 0.4307 0.5386 0.3677 0.030 Uiso 1 1 calc R . .
H322 H 0.3569 0.5873 0.4236 0.030 Uiso 1 1 calc R . .
C33 C 0.3564(2) 0.49662(14) 0.4822(2) 0.0234(6) Uani 1 1 d . . .
C34 C 0.3184(2) 0.51670(15) 0.5714(2) 0.0297(6) Uani 1 1 d . . .
H34 H 0.2934 0.5594 0.5782 0.036 Uiso 1 1 calc R . .
C35 C 0.3166(2) 0.47523(17) 0.6508(2) 0.0341(7) Uani 1 1 d . . .
H35 H 0.2930 0.4901 0.7122 0.041 Uiso 1 1 calc R . .
C36 C 0.3489(2) 0.41262(18) 0.6411(2) 0.0353(7) Uani 1 1 d . . .
H36 H 0.3459 0.3839 0.6951 0.042 Uiso 1 1 calc R . .
C37 C 0.3858(2) 0.39174(16) 0.5521(2) 0.0332(7) Uani 1 1 d . . .
H37 H 0.4070 0.3483 0.5446 0.040 Uiso 1 1 calc R . .
C38 C 0.3920(2) 0.43384(14) 0.4738(2) 0.0277(6) Uani 1 1 d . . .
H38 H 0.4206 0.4197 0.4140 0.033 Uiso 1 1 calc R . .

loop_
_atom_site_aniso_label
_atom_site_aniso_U_11
_atom_site_aniso_U_22
_atom_site_aniso_U_33
_atom_site_aniso_U_23
_atom_site_aniso_U_13
_atom_site_aniso_U_12
Ru1 0.01612(11) 0.01646(11) 0.01723(11) -0.00093(8) 0.00114(7) -0.00165(8)
Cl1 0.0202(3) 0.0348(4) 0.0386(4) -0.0123(3) 0.0085(3) -0.0097(3)
P1 0.0169(3) 0.0174(3) 0.0183(3) 0.0008(3) 0.0023(2) 0.0005(2)
P2 0.0200(3) 0.0188(3) 0.0198(3) -0.0027(3) 0.0014(2) -0.0031(3)
F1 0.0359(10) 0.0418(11) 0.0439(11) -0.0012(9) 0.0203(8) -0.0031(8)
F2 0.0304(11) 0.0853(18) 0.104(2) 0.0538(16) 0.0238(12) 0.0173(11)
F3 0.0495(14) 0.119(2) 0.0550(14) 0.0295(15) -0.0044(11) -0.0283(14)
F4A 0.034(7) 0.073(13) 0.082(13) -0.061(11) 0.028(8) -0.030(8)
F4B 0.070(3) 0.0403(19) 0.081(3) -0.017(2) 0.039(3) -0.0118(18)
O1 0.0195(10) 0.0423(12) 0.0241(10) -0.0020(9) -0.0009(8) 0.0053(9)
O2 0.0470(14) 0.0307(12) 0.0337(12) 0.0110(10) 0.0025(10) -0.0103(10)
N1 0.0227(12) 0.0226(11) 0.0219(11) -0.0059(9) 0.0037(9) 0.0012(9)
N2 0.0310(13) 0.0191(11) 0.0227(11) -0.0012(10) 0.0025(9) -0.0007(10)
B1 0.0247(17) 0.0333(18) 0.0337(18) -0.0050(15) 0.0108(14) -0.0031(14)
C1 0.0212(13) 0.0172(12) 0.0171(12) 0.0030(10) 0.0010(9) 0.0015(10)
C2 0.0262(14) 0.0187(12) 0.0209(13) 0.0018(11) 0.0041(10) 0.0023(11)
C3 0.0331(15) 0.0195(13) 0.0195(13) -0.0015(11) 0.0040(11) 0.0004(11)
C4 0.0316(15) 0.0217(14) 0.0269(14) -0.0035(12) 0.0002(11) -0.0064(12)
C5 0.0252(14) 0.0246(14) 0.0344(16) -0.0062(13) 0.0068(12) -0.0067(12)
C6 0.0255(14) 0.0213(13) 0.0230(13) -0.0034(11) 0.0071(10) -0.0009(11)
C7 0.0250(14) 0.0199(13) 0.0159(12) -0.0020(10) 0.0012(10) 0.0026(11)
C8 0.0221(14) 0.0371(17) 0.0317(15) 0.0122(13) 0.0026(11) 0.0060(12)
C9 0.0237(15) 0.0459(19) 0.0306(16) 0.0076(14) -0.0016(12) 0.0064(13)
C10 0.0336(16) 0.0332(16) 0.0260(15) 0.0016(13) -0.0073(12) 0.0106(13)
C11 0.0418(18) 0.0298(16) 0.0338(17) 0.0121(14) -0.0040(13) 0.0027(14)
C12 0.0288(15) 0.0251(15) 0.0290(15) 0.0070(12) -0.0005(12) -0.0021(12)
C13 0.0196(13) 0.0221(13) 0.0202(12) 0.0028(11) 0.0054(10) 0.0007(10)
C14 0.0209(13) 0.0211(13) 0.0144(11) 0.0023(10) 0.0057(9) -0.0004(10)
C15 0.0223(13) 0.0218(13) 0.0203(13) 0.0023(11) 0.0015(10) -0.0028(11)
C16 0.0290(15) 0.0208(13) 0.0213(13) 0.0018(11) 0.0032(11) 0.0008(11)
C17 0.0205(13) 0.0349(16) 0.0207(13) 0.0075(12) 0.0037(10) 0.0044(12)
C18 0.0262(15) 0.0310(16) 0.0205(13) 0.0069(12) -0.0027(11) -0.0078(12)
C19 0.0316(15) 0.0208(13) 0.0174(12) 0.0025(11) -0.0004(10) -0.0057(11)
C20 0.0230(13) 0.0219(13) 0.0180(12) 0.0013(11) 0.0001(10) -0.0003(11)
C21 0.0224(13) 0.0238(13) 0.0143(12) 0.0006(10) -0.0015(10) -0.0004(11)
C22 0.0199(13) 0.0350(16) 0.0187(12) 0.0019(12) -0.0005(10) -0.0004(11)
C23 0.0245(15) 0.0388(17) 0.0227(14) 0.0028(13) 0.0011(11) 0.0066(12)
C24 0.0371(17) 0.0292(16) 0.0316(16) -0.0067(13) 0.0047(13) 0.0077(13)
C25 0.0274(15) 0.0273(15) 0.0346(16) -0.0064(13) 0.0042(12) -0.0016(12)
C26 0.0354(16) 0.0195(14) 0.0248(14) -0.0043(11) 0.0099(12) -0.0011(12)
C27 0.0447(19) 0.0307(16) 0.0377(18) -0.0039(14) 0.0127(14) -0.0127(15)
C28 0.073(3) 0.0305(18) 0.045(2) -0.0032(16) 0.0260(19) -0.0162(18)
C29 0.095(3) 0.0220(16) 0.0298(17) -0.0002(14) 0.0239(19) -0.0012(18)
C30 0.074(3) 0.0216(15) 0.0268(16) 0.0001(13) 0.0054(15) 0.0075(16)
C31 0.0479(19) 0.0209(14) 0.0271(15) -0.0010(12) 0.0043(13) 0.0029(13)
C32 0.0228(14) 0.0284(14) 0.0239(14) -0.0074(12) 0.0010(11) -0.0068(11)
C33 0.0140(12) 0.0324(15) 0.0239(13) -0.0066(12) -0.0002(10) -0.0047(11)
C34 0.0243(15) 0.0356(16) 0.0293(15) -0.0088(13) 0.0044(11) -0.0021(12)
C35 0.0247(15) 0.054(2) 0.0239(14) -0.0047(14) 0.0051(11) -0.0033(14)
C36 0.0212(15) 0.054(2) 0.0304(16) 0.0079(15) -0.0015(12) -0.0016(14)
C37 0.0240(15) 0.0400(18) 0.0354(16) 0.0024(14) -0.0037(12) 0.0104(13)
C38 0.0198(14) 0.0387(17) 0.0244(14) -0.0053(13) -0.0020(11) 0.0069(12)

loop_
_atom_type_symbol
_atom_type_description
_atom_type_scat_dispersion_real
_atom_type_scat_dispersion_imag
_atom_type_scat_source
C C 0.0033 0.0016 'International Tables Vol C Tables 4.2.6.8 and 6.1.1.4'
H H 0.0000 0.0000 'International Tables Vol C Tables 4.2.6.8 and 6.1.1.4'
B B 0.0013 0.0007 'International Tables Vol C Tables 4.2.6.8 and 6.1.1.4'
Cl Cl 0.1484 0.1585 'International Tables Vol C Tables 4.2.6.8 and 6.1.1.4'
F F 0.0171 0.0103 'International Tables Vol C Tables 4.2.6.8 and 6.1.1.4'
N N 0.0061 0.0033 'International Tables Vol C Tables 4.2.6.8 and 6.1.1.4'
O O 0.0106 0.0060 'International Tables Vol C Tables 4.2.6.8 and 6.1.1.4'
P P 0.1023 0.0942 'International Tables Vol C Tables 4.2.6.8 and 6.1.1.4'
Ru Ru -1.2594 0.8363 'International Tables Vol C Tables 4.2.6.8 and 6.1.1.4'

loop_
_geom_angle_atom_site_label_1
_geom_angle_atom_site_label_2
_geom_angle_atom_site_label_3
_geom_angle
N1 Ru1 N2 115.52(11)
N1 Ru1 P1 93.41(7)
N2 Ru1 P1 95.58(7)
N1 Ru1 Cl1 124.14(8)
N2 Ru1 Cl1 120.34(8)
P1 Ru1 Cl1 81.63(2)
N1 Ru1 P2 92.88(7)
N2 Ru1 P2 95.83(7)
P1 Ru1 P2 163.10(2)
Cl1 Ru1 P2 81.85(2)
C7 P1 C1 105.21(12)
C7 P1 C13 107.30(12)
C1 P1 C13 104.59(12)
C7 P1 Ru1 113.55(8)
C1 P1 Ru1 115.13(9)
C13 P1 Ru1 110.38(9)
C20 P2 C26 103.54(13)
C20 P2 C32 108.12(12)
C26 P2 C32 106.29(13)
C20 P2 Ru1 115.35(9)
C26 P2 Ru1 108.37(9)
C32 P2 Ru1 114.26(10)
O1 N1 Ru1 167.2(2)
O2 N2 Ru1 163.9(2)
F4B B1 F2 116.8(4)
F4B B1 F1 112.2(3)
F2 B1 F1 110.5(3)
F4B B1 F3 103.8(4)
F2 B1 F3 105.2(3)
F1 B1 F3 107.5(3)
F4B B1 F4A 47.0(9)
F2 B1 F4A 83.0(8)
F1 B1 F4A 98.1(7)
F3 B1 F4A 147.8(12)
C6 C1 C2 119.7(2)
C6 C1 P1 121.6(2)
C2 C1 P1 118.5(2)
C3 C2 C1 120.2(2)
C3 C2 H2 119.9
C1 C2 H2 119.9
C4 C3 C2 119.7(2)
C4 C3 H3 120.1
C2 C3 H3 120.1
C5 C4 C3 120.2(3)
C5 C4 H4 119.9
C3 C4 H4 119.9
C4 C5 C6 120.3(3)
C4 C5 H5 119.9
C6 C5 H5 119.9
C5 C6 C1 119.8(2)
C5 C6 H6 120.1
C1 C6 H6 120.1
C8 C7 C12 119.0(3)
C8 C7 P1 121.9(2)
C12 C7 P1 119.1(2)
C9 C8 C7 120.5(3)
C9 C8 H8 119.8
C7 C8 H8 119.8
C10 C9 C8 120.0(3)
C10 C9 H9 120.0
C8 C9 H9 120.0
C9 C10 C11 120.0(3)
C9 C10 H10 120.0
C11 C10 H10 120.0
C10 C11 C12 120.6(3)
C10 C11 H11 119.7
C12 C11 H11 119.7
C11 C12 C7 120.0(3)
C11 C12 H12 120.0
C7 C12 H12 120.0
C14 C13 P1 111.27(17)
C14 C13 H131 109.4
P1 C13 H131 109.4
C14 C13 H132 109.4
P1 C13 H132 109.4
H131 C13 H132 108.0
C15 C14 C19 118.7(2)
C15 C14 C13 119.8(2)
C19 C14 C13 121.5(2)
C16 C15 C14 120.4(3)
C16 C15 H15 119.8
C14 C15 H15 119.8
C17 C16 C15 120.3(3)
C17 C16 H16 119.9
C15 C16 H16 119.9
C16 C17 C18 119.6(3)
C16 C17 H17 120.2
C18 C17 H17 120.2
C19 C18 C17 120.2(3)
C19 C18 H18 119.9
C17 C18 H18 119.9
C18 C19 C14 120.9(3)
C18 C19 H19 119.5
C14 C19 H19 119.5
C21 C20 C25 119.4(3)
C21 C20 P2 121.9(2)
C25 C20 P2 118.5(2)
C20 C21 C22 120.3(3)
C20 C21 H21 119.9
C22 C21 H21 119.9
C23 C22 C21 120.0(3)
C23 C22 H22 120.0
C21 C22 H22 120.0
C22 C23 C24 120.2(3)
C22 C23 H23 119.9
C24 C23 H23 119.9
C25 C24 C23 120.1(3)
C25 C24 H24 120.0
C23 C24 H24 120.0
C24 C25 C20 120.0(3)
C24 C25 H25 120.0
C20 C25 H25 120.0
C27 C26 C31 119.6(3)
C27 C26 P2 122.5(2)
C31 C26 P2 117.9(2)
C28 C27 C26 119.1(3)
C28 C27 H27 120.5
C26 C27 H27 120.5
C29 C28 C27 121.1(4)
C29 C28 H28 119.4
C27 C28 H28 119.4
C28 C29 C30 120.2(3)
C28 C29 H29 119.9
C30 C29 H29 119.9
C29 C30 C31 119.7(3)
C29 C30 H30 120.1
C31 C30 H30 120.1
C30 C31 C26 120.3(3)
C30 C31 H31 119.9
C26 C31 H31 119.9
C33 C32 P2 115.25(19)
C33 C32 H321 108.5
P2 C32 H321 108.5
C33 C32 H322 108.5
P2 C32 H322 108.5
H321 C32 H322 107.5
C34 C33 C38 118.6(3)
C34 C33 C32 120.3(3)
C38 C33 C32 121.1(2)
C35 C34 C33 120.8(3)
C35 C34 H34 119.6
C33 C34 H34 119.6
C36 C35 C34 120.2(3)
C36 C35 H35 119.9
C34 C35 H35 119.9
C35 C36 C37 119.5(3)
C35 C36 H36 120.2
C37 C36 H36 120.2
C38 C37 C36 120.4(3)
C38 C37 H37 119.8
C36 C37 H37 119.8
C37 C38 C33 120.4(3)
C37 C38 H38 119.8
C33 C38 H38 119.8

loop_
_geom_bond_atom_site_label_1
_geom_bond_atom_site_label_2
_geom_bond_distance
Ru1 N1 1.781(2)
Ru1 N2 1.784(2)
Ru1 P1 2.4110(7)
Ru1 Cl1 2.4122(7)
Ru1 P2 2.4168(7)
P1 C7 1.806(3)
P1 C1 1.812(3)
P1 C13 1.837(3)
P2 C20 1.810(3)
P2 C26 1.813(3)
P2 C32 1.834(3)
F1 B1 1.397(4)
F2 B1 1.363(4)
F3 B1 1.403(4)
F4A B1 1.487(15)
F4B B1 1.360(5)
O1 N1 1.155(3)
O2 N2 1.145(3)
C1 C6 1.388(4)
C1 C2 1.391(4)
C2 C3 1.387(4)
C2 H2 0.9500
C3 C4 1.386(4)
C3 H3 0.9500
C4 C5 1.380(4)
C4 H4 0.9500
C5 C6 1.387(4)
C5 H5 0.9500
C6 H6 0.9500
C7 C8 1.389(4)
C7 C12 1.391(4)
C8 C9 1.388(4)
C8 H8 0.9500
C9 C10 1.373(4)
C9 H9 0.9500
C10 C11 1.378(5)
C10 H10 0.9500
C11 C12 1.381(4)
C11 H11 0.9500
C12 H12 0.9500
C13 C14 1.508(4)
C13 H131 0.9900
C13 H132 0.9900
C14 C15 1.391(4)
C14 C19 1.397(4)
C15 C16 1.391(4)
C15 H15 0.9500
C16 C17 1.386(4)
C16 H16 0.9500
C17 C18 1.387(4)
C17 H17 0.9500
C18 C19 1.378(4)
C18 H18 0.9500
C19 H19 0.9500
C20 C21 1.385(4)
C20 C25 1.400(4)
C21 C22 1.388(4)
C21 H21 0.9500
C22 C23 1.377(4)
C22 H22 0.9500
C23 C24 1.388(4)
C23 H23 0.9500
C24 C25 1.380(4)
C24 H24 0.9500
C25 H25 0.9500
C26 C27 1.392(4)
C26 C31 1.396(4)
C27 C28 1.392(5)
C27 H27 0.9500
C28 C29 1.372(6)
C28 H28 0.9500
C29 C30 1.378(5)
C29 H29 0.9500
C30 C31 1.392(4)
C30 H30 0.9500
C31 H31 0.9500
C32 C33 1.507(4)
C32 H321 0.9900
C32 H322 0.9900
C33 C34 1.388(4)
C33 C38 1.390(4)
C34 C35 1.385(4)
C34 H34 0.9500
C35 C36 1.375(5)
C35 H35 0.9500
C36 C37 1.386(4)
C36 H36 0.9500
C37 C38 1.385(4)
C37 H37 0.9500
C38 H38 0.9500

loop_
_geom_torsion_atom_site_label_1
_geom_torsion_atom_site_label_2
_geom_torsion_atom_site_label_3
_geom_torsion_atom_site_label_4
_geom_torsion
N1 Ru1 P1 C7 -174.13(12)
N2 Ru1 P1 C7 -58.06(12)
Cl1 Ru1 P1 C7 61.85(10)
P2 Ru1 P1 C7 74.19(13)
N1 Ru1 P1 C1 -52.77(12)
N2 Ru1 P1 C1 63.31(12)
Cl1 Ru1 P1 C1 -176.78(9)
P2 Ru1 P1 C1 -164.44(11)
N1 Ru1 P1 C13 65.34(12)
N2 Ru1 P1 C13 -178.59(12)
Cl1 Ru1 P1 C13 -58.68(9)
P2 Ru1 P1 C13 -46.34(13)
N1 Ru1 P2 C20 57.00(12)
N2 Ru1 P2 C20 -59.03(12)
P1 Ru1 P2 C20 168.75(11)
Cl1 Ru1 P2 C20 -178.92(10)
N1 Ru1 P2 C26 -58.49(13)
N2 Ru1 P2 C26 -174.52(13)
P1 Ru1 P2 C26 53.26(14)
Cl1 Ru1 P2 C26 65.59(11)
N1 Ru1 P2 C32 -176.78(12)
N2 Ru1 P2 C32 67.19(13)
P1 Ru1 P2 C32 -65.03(14)
Cl1 Ru1 P2 C32 -52.69(10)
N2 Ru1 N1 O1 0.4(10)
P1 Ru1 N1 O1 98.2(10)
P2 Ru1 N1 O1 -97.5(10)
N1 Ru1 N2 O2 -6.4(8)
P1 Ru1 N2 O2 -102.8(8)
Cl1 Ru1 N2 O2 173.6(7)
P2 Ru1 N2 O2 89.7(8)
C7 P1 C1 C6 122.9(2)
C13 P1 C1 C6 -124.2(2)
Ru1 P1 C1 C6 -2.9(2)
C7 P1 C1 C2 -61.1(2)
C13 P1 C1 C2 51.8(2)
Ru1 P1 C1 C2 173.08(17)
C6 C1 C2 C3 1.9(4)
P1 C1 C2 C3 -174.1(2)
C1 C2 C3 C4 -0.6(4)
C2 C3 C4 C5 -1.4(4)
C3 C4 C5 C6 2.2(5)
C4 C5 C6 C1 -0.9(4)
C2 C1 C6 C5 -1.1(4)
P1 C1 C6 C5 174.8(2)
C1 P1 C7 C8 135.9(2)
C13 P1 C7 C8 24.9(3)
Ru1 P1 C7 C8 -97.3(2)
C1 P1 C7 C12 -44.8(2)
C13 P1 C7 C12 -155.8(2)
Ru1 P1 C7 C12 82.0(2)
C12 C7 C8 C9 1.1(4)
P1 C7 C8 C9 -179.6(2)
C7 C8 C9 C10 -0.6(5)
C8 C9 C10 C11 -0.4(5)
C9 C10 C11 C12 0.9(5)
C10 C11 C12 C7 -0.4(5)
C8 C7 C12 C11 -0.6(4)
P1 C7 C12 C11 -179.9(2)
C7 P1 C13 C14 -177.60(18)
C1 P1 C13 C14 71.0(2)
Ru1 P1 C13 C14 -53.4(2)
P1 C13 C14 C15 101.5(2)
P1 C13 C14 C19 -76.4(3)
C19 C14 C15 C16 -0.1(4)
C13 C14 C15 C16 -178.1(2)
C14 C15 C16 C17 0.5(4)
C15 C16 C17 C18 -0.2(4)
C16 C17 C18 C19 -0.6(4)
C17 C18 C19 C14 1.0(4)
C15 C14 C19 C18 -0.6(4)
C13 C14 C19 C18 177.2(2)
C26 P2 C20 C21 118.4(2)
C32 P2 C20 C21 -129.2(2)
Ru1 P2 C20 C21 0.1(3)
C26 P2 C20 C25 -57.7(2)
C32 P2 C20 C25 54.8(3)
Ru1 P2 C20 C25 -175.89(19)
C25 C20 C21 C22 1.4(4)
P2 C20 C21 C22 -174.6(2)
C20 C21 C22 C23 -0.5(4)
C21 C22 C23 C24 -0.9(4)
C22 C23 C24 C25 1.4(5)
C23 C24 C25 C20 -0.4(5)
C21 C20 C25 C24 -0.9(4)
P2 C20 C25 C24 175.2(2)
C20 P2 C26 C27 131.4(2)
C32 P2 C26 C27 17.6(3)
Ru1 P2 C26 C27 -105.6(2)
C20 P2 C26 C31 -50.3(2)
C32 P2 C26 C31 -164.1(2)
Ru1 P2 C26 C31 72.6(2)
C31 C26 C27 C28 0.9(4)
P2 C26 C27 C28 179.1(2)
C26 C27 C28 C29 -2.0(5)
C27 C28 C29 C30 1.6(5)
C28 C29 C30 C31 -0.1(5)
C29 C30 C31 C26 -1.0(5)
C27 C26 C31 C30 0.6(4)
P2 C26 C31 C30 -177.7(2)
C20 P2 C32 C33 60.1(2)
C26 P2 C32 C33 170.7(2)
Ru1 P2 C32 C33 -69.8(2)
P2 C32 C33 C34 -104.4(3)
P2 C32 C33 C38 77.8(3)
C38 C33 C34 C35 0.4(4)
C32 C33 C34 C35 -177.5(3)
C33 C34 C35 C36 -2.5(4)
C34 C35 C36 C37 1.7(4)
C35 C36 C37 C38 1.2(4)
C36 C37 C38 C33 -3.2(4)
C34 C33 C38 C37 2.4(4)
C32 C33 C38 C37 -179.7(3)
